data_4305723
loop_
_publ_author_name
'Iryna Stepanenko'
'Artem A. Krokhin'
'Roland O. John'
'Alexander Roller'
'Vladimir B. Arion'
'Michael A. Jakupec'
'Bernhard K. Keppler'

_publ_section_title
;
Synthesis, Structure, Spectroscopic Properties, and Antiproliferative
Activity In Vitro of Novel Osmium(III) Complexes with Azole Heterocycles
;
_journal_name_full 'Inorganic Chemistry'
_journal_page_first 7338
_journal_page_last 7347
_journal_paper_doi 10.1021/ic8006958
_journal_volume 47
_journal_year 2008
_chemical_formula_sum 'C29 H30 Cl3 N8 O2 Os'
_chemical_formula_weight 819.16
_chemical_name_systematic
; 
trans-[Dichloridotetrakis(indazole)ruthenium(III)]chloride  
methanol water solvate
;
_space_group_IT_number 15
_symmetry_cell_setting monoclinic
_symmetry_space_group_name_Hall '-C 2yc'
_symmetry_space_group_name_H-M 'C 1 2/c 1'
_atom_sites_solution_hydrogens geom
_atom_sites_solution_primary direct
_atom_sites_solution_secondary difmap
_audit_creation_method SHELXL-97
_cell_angle_alpha 90.00
_cell_angle_beta 97.557(2)
_cell_angle_gamma 90.00
_cell_formula_units_Z 4
_cell_length_a 16.9910(4)
_cell_length_b 11.1273(4)
_cell_length_c 16.6057(4)
_cell_measurement_temperature 100(2)
_cell_volume 3112.27(15)
_computing_structure_refinement 'SHELXL-97 (Sheldrick, 1997)'
_computing_structure_solution 'SHELXS-97 (Sheldrick, 1990)'
_diffrn_ambient_temperature 100(2)
_diffrn_measured_fraction_theta_full 0.999
_diffrn_measured_fraction_theta_max 0.999
_diffrn_radiation_monochromator graphite
_diffrn_radiation_source 'fine-focus sealed tube'
_diffrn_radiation_type MoK\a
_diffrn_radiation_wavelength 0.71073
_diffrn_reflns_av_R_equivalents 0.0413
_diffrn_reflns_av_sigmaI/netI 0.0179
_diffrn_reflns_limit_h_max 20
_diffrn_reflns_limit_h_min -20
_diffrn_reflns_limit_k_max 13
_diffrn_reflns_limit_k_min -13
_diffrn_reflns_limit_l_max 20
_diffrn_reflns_limit_l_min -20
_diffrn_reflns_number 33926
_diffrn_reflns_theta_full 26.00
_diffrn_reflns_theta_max 26.00
_diffrn_reflns_theta_min 2.42
_exptl_absorpt_coefficient_mu 4.397
_exptl_absorpt_correction_T_max 0.6676
_exptl_absorpt_correction_T_min 0.4734
_exptl_absorpt_correction_type multi-scan
_exptl_absorpt_process_details SADABS
_exptl_crystal_colour red
_exptl_crystal_density_diffrn 1.748
_exptl_crystal_density_method 'not measured'
_exptl_crystal_description block
_exptl_crystal_F_000 1612
_exptl_crystal_size_max 0.20
_exptl_crystal_size_mid 0.12
_exptl_crystal_size_min 0.10
_refine_diff_density_max 0.989
_refine_diff_density_min -0.858
_refine_diff_density_rms 0.099
_refine_ls_extinction_method none
_refine_ls_goodness_of_fit_ref 1.081
_refine_ls_hydrogen_treatment constr
_refine_ls_matrix_type full
_refine_ls_number_parameters 205
_refine_ls_number_reflns 3064
_refine_ls_number_restraints 2
_refine_ls_restrained_S_all 1.081
_refine_ls_R_factor_all 0.0334
_refine_ls_R_factor_gt 0.0222
_refine_ls_shift/su_max 0.000
_refine_ls_shift/su_mean 0.000
_refine_ls_structure_factor_coef Fsqd
_refine_ls_weighting_details 'calc w=1/[\s^2^(Fo^2^)+(0.0229P)^2^+13.5307P] where P=(Fo^2^+2Fc^2^)/3'
_refine_ls_weighting_scheme calc
_refine_ls_wR_factor_gt 0.0517
_refine_ls_wR_factor_ref 0.0546
_reflns_number_gt 2448
_reflns_number_total 3064
_reflns_threshold_expression >2sigma(I)
_cod_data_source_file ic8006958-file002_5.cif
_cod_data_source_block irst433
_cod_database_code 4305723

loop_
_symmetry_equiv_pos_as_xyz
'x, y, z'
'-x, y, -z+1/2'
'x+1/2, y+1/2, z'
'-x+1/2, y+1/2, -z+1/2'
'-x, -y, -z'
'x, -y, z-1/2'
'-x+1/2, -y+1/2, -z'
'x+1/2, -y+1/2, z-1/2'

loop_
_atom_site_label
_atom_site_type_symbol
_atom_site_fract_x
_atom_site_fract_y
_atom_site_fract_z
_atom_site_U_iso_or_equiv
_atom_site_adp_type
_atom_site_occupancy
_atom_site_symmetry_multiplicity
_atom_site_calc_flag
_atom_site_refinement_flags
_atom_site_disorder_assembly
_atom_site_disorder_group
Os1 Os 0.2500 0.2500 0.0000 0.01802(7) Uani 1 2 d S . .
Cl1 Cl 0.30527(5) 0.44362(8) 0.01086(5) 0.02550(18) Uani 1 1 d . . .
N1 N 0.36100(16) 0.1770(3) 0.03757(17) 0.0219(6) Uani 1 1 d . . .
N2 N 0.43140(19) 0.2233(3) 0.0243(2) 0.0337(8) Uani 1 1 d . . .
H2 H 0.4376 0.2893 -0.0033 0.040 Uiso 1 1 calc R . .
C1 C 0.3752(2) 0.0779(3) 0.0807(2) 0.0244(8) Uani 1 1 d . . .
H1 H 0.3355 0.0279 0.0985 0.029 Uiso 1 1 calc R . .
C2 C 0.4569(2) 0.0571(4) 0.0964(2) 0.0284(8) Uani 1 1 d . . .
C3 C 0.5034(3) -0.0314(4) 0.1393(3) 0.0501(13) Uani 1 1 d . . .
H3 H 0.4802 -0.0969 0.1644 0.060 Uiso 1 1 calc R . .
C4 C 0.5847(3) -0.0189(5) 0.1436(3) 0.0537(14) Uani 1 1 d . . .
H4 H 0.6181 -0.0776 0.1722 0.064 Uiso 1 1 calc R . .
C5 C 0.6191(2) 0.0762(5) 0.1076(3) 0.0445(12) Uani 1 1 d . . .
H5 H 0.6754 0.0808 0.1121 0.053 Uiso 1 1 calc R . .
C6 C 0.5749(2) 0.1633(5) 0.0658(3) 0.0433(11) Uani 1 1 d . . .
H6 H 0.5988 0.2287 0.0414 0.052 Uiso 1 1 calc R . .
C7 C 0.4923(2) 0.1519(4) 0.0605(2) 0.0279(8) Uani 1 1 d . . .
N3 N 0.23514(16) 0.2547(3) 0.12200(17) 0.0228(6) Uani 1 1 d . . .
N4 N 0.18119(18) 0.1894(3) 0.15600(18) 0.0265(7) Uani 1 1 d . . .
H4A H 0.1475 0.1386 0.1294 0.032 Uiso 1 1 calc R . .
C8 C 0.2756(2) 0.3197(3) 0.1808(2) 0.0258(8) Uani 1 1 d . . .
H8 H 0.3178 0.3730 0.1736 0.031 Uiso 1 1 calc R . .
C9 C 0.2469(2) 0.2979(4) 0.2551(2) 0.0273(8) Uani 1 1 d . . .
C10 C 0.2640(3) 0.3425(4) 0.3352(2) 0.0348(9) Uani 1 1 d . . .
H10 H 0.3047 0.4002 0.3489 0.042 Uiso 1 1 calc R . .
C11 C 0.2199(3) 0.2999(4) 0.3924(2) 0.0399(11) Uani 1 1 d . . .
H11 H 0.2303 0.3290 0.4465 0.048 Uiso 1 1 calc R . .
C12 C 0.1594(3) 0.2138(4) 0.3729(3) 0.0397(11) Uani 1 1 d . . .
H12 H 0.1304 0.1862 0.4144 0.048 Uiso 1 1 calc R . .
C13 C 0.1414(3) 0.1689(4) 0.2960(2) 0.0360(9) Uani 1 1 d . . .
H13 H 0.1007 0.1108 0.2833 0.043 Uiso 1 1 calc R . .
C14 C 0.1859(2) 0.2128(3) 0.2369(2) 0.0278(8) Uani 1 1 d . . .
O12 O 0.5000 0.3012(9) 0.2500 0.119(3) Uani 1 2 d S . .
HO12 H 0.5314 0.2599 0.2314 0.143 Uiso 0.50 1 d PR A .
C1A C 0.5000 0.4273(10) 0.2500 0.025(2) Uiso 0.50 2 d SP A 1
H1AA H 0.5469 0.4561 0.2829 0.037 Uiso 0.25 1 d PR A 1
H1AB H 0.4992 0.4561 0.1954 0.037 Uiso 0.25 1 d PR A 1
H1AC H 0.4539 0.4561 0.2718 0.037 Uiso 0.25 1 d PR A 1
C1B C 0.4682(9) 0.4150(14) 0.2283(9) 0.025(2) Uiso 0.25 1 d P . 2
H1BA H 0.4328 0.4100 0.1784 0.037 Uiso 0.25 1 d PR . 2
H1BB H 0.4388 0.4456 0.2694 0.037 Uiso 0.25 1 d PR . 2
H1BC H 0.5093 0.4711 0.2213 0.037 Uiso 0.25 1 d PR . 2
Cl3 Cl 0.5257(3) 0.5369(4) 0.0875(3) 0.0956(12) Uani 0.50 1 d P B 1
O2W O 0.5623(6) 0.5283(9) 0.1350(6) 0.0195(14) Uiso 0.25 1 d P C 2
H2W2 H 0.5438 0.6040 0.1304 0.023 Uiso 0.25 1 d PR C 2
H1W2 H 0.5813 0.5094 0.0888 0.023 Uiso 0.25 1 d PR C 2
O3W O 0.4975(5) 0.5817(9) 0.0193(5) 0.0195(14) Uiso 0.25 1 d PD D 3
H2W3 H 0.4855 0.6378 0.0451 0.023 Uiso 0.25 1 d PRD D 3
H1W3 H 0.4994 0.5115 0.0171 0.023 Uiso 0.25 1 d PRD D 3

loop_
_atom_site_aniso_label
_atom_site_aniso_U_11
_atom_site_aniso_U_22
_atom_site_aniso_U_33
_atom_site_aniso_U_23
_atom_site_aniso_U_13
_atom_site_aniso_U_12
Os1 0.01455(9) 0.01911(10) 0.02014(10) -0.00011(9) 0.00135(6) 0.00155(9)
Cl1 0.0239(4) 0.0219(4) 0.0297(4) -0.0007(4) 0.0002(3) -0.0027(4)
N1 0.0165(14) 0.0245(17) 0.0241(15) -0.0025(13) 0.0006(11) 0.0034(12)
N2 0.0217(16) 0.043(2) 0.0370(18) 0.0126(15) 0.0047(13) 0.0030(14)
C1 0.0172(17) 0.0188(18) 0.036(2) 0.0028(15) -0.0025(14) 0.0002(14)
C2 0.0259(19) 0.0235(19) 0.034(2) -0.0056(16) -0.0041(16) 0.0038(16)
C3 0.041(3) 0.032(3) 0.070(3) 0.006(2) -0.018(2) 0.006(2)
C4 0.045(3) 0.040(3) 0.068(3) -0.014(2) -0.021(2) 0.023(2)
C5 0.021(2) 0.071(4) 0.039(2) -0.018(2) -0.0035(17) 0.015(2)
C6 0.020(2) 0.075(4) 0.036(2) 0.004(2) 0.0040(17) 0.002(2)
C7 0.0206(18) 0.039(2) 0.0244(18) -0.0008(16) 0.0021(14) 0.0081(17)
N3 0.0194(13) 0.0254(15) 0.0238(14) 0.0014(14) 0.0032(11) 0.0032(14)
N4 0.0284(17) 0.0239(17) 0.0277(16) 0.0014(14) 0.0059(13) 0.0003(14)
C8 0.0220(18) 0.028(2) 0.0265(19) -0.0011(16) -0.0001(14) 0.0027(16)
C9 0.030(2) 0.0258(18) 0.0255(18) 0.0019(15) -0.0009(15) 0.0095(16)
C10 0.046(2) 0.030(2) 0.027(2) -0.0019(17) -0.0014(17) 0.0082(19)
C11 0.067(3) 0.029(2) 0.023(2) 0.0025(17) 0.0035(19) 0.017(2)
C12 0.067(3) 0.026(2) 0.029(2) 0.0091(16) 0.017(2) 0.013(2)
C13 0.050(3) 0.027(2) 0.033(2) 0.0064(17) 0.0129(18) 0.0033(19)
C14 0.037(2) 0.0229(18) 0.0242(18) 0.0038(14) 0.0058(16) 0.0109(16)
O12 0.123(7) 0.138(7) 0.102(6) 0.000 0.036(5) 0.000
Cl3 0.102(3) 0.092(3) 0.105(3) 0.022(2) 0.058(2) 0.011(2)

loop_
_atom_type_symbol
_atom_type_description
_atom_type_scat_dispersion_real
_atom_type_scat_dispersion_imag
_atom_type_scat_source
C C 0.0033 0.0016 'International Tables Vol C Tables 4.2.6.8 and 6.1.1.4'
H H 0.0000 0.0000 'International Tables Vol C Tables 4.2.6.8 and 6.1.1.4'
N N 0.0061 0.0033 'International Tables Vol C Tables 4.2.6.8 and 6.1.1.4'
Cl Cl 0.1484 0.1585 'International Tables Vol C Tables 4.2.6.8 and 6.1.1.4'
Os Os -1.2165 7.6030 'International Tables Vol C Tables 4.2.6.8 and 6.1.1.4'
O O 0.0106 0.0060 'International Tables Vol C Tables 4.2.6.8 and 6.1.1.4'

loop_
_geom_angle_atom_site_label_1
_geom_angle_atom_site_label_2
_geom_angle_atom_site_label_3
_geom_angle
_geom_angle_site_symmetry_1
_geom_angle_site_symmetry_3
_geom_angle_publ_flag
N1 Os1 N1 180.0(2) 7 . ?
N1 Os1 N3 93.52(11) 7 . ?
N1 Os1 N3 86.48(11) . . ?
N1 Os1 N3 86.48(11) 7 7 ?
N1 Os1 N3 93.52(11) . 7 ?
N3 Os1 N3 180.00(17) . 7 ?
N1 Os1 Cl1 90.14(9) 7 . ?
N1 Os1 Cl1 89.86(9) . . ?
N3 Os1 Cl1 90.04(9) . . ?
N3 Os1 Cl1 89.96(9) 7 . ?
N1 Os1 Cl1 89.86(9) 7 7 ?
N1 Os1 Cl1 90.14(9) . 7 ?
N3 Os1 Cl1 89.96(9) . 7 ?
N3 Os1 Cl1 90.04(9) 7 7 ?
Cl1 Os1 Cl1 180.0 . 7 ?
C1 N1 N2 107.8(3) . . ?
C1 N1 Os1 125.8(2) . . ?
N2 N1 Os1 126.4(2) . . ?
N1 N2 C7 109.9(3) . . ?
N1 N2 H2 125.0 . . ?
C7 N2 H2 125.0 . . ?
N1 C1 C2 110.2(3) . . ?
N1 C1 H1 124.9 . . ?
C2 C1 H1 124.9 . . ?
C7 C2 C3 120.5(4) . . ?
C7 C2 C1 105.7(3) . . ?
C3 C2 C1 133.8(4) . . ?
C4 C3 C2 116.7(5) . . ?
C4 C3 H3 121.6 . . ?
C2 C3 H3 121.6 . . ?
C3 C4 C5 122.1(4) . . ?
C3 C4 H4 118.9 . . ?
C5 C4 H4 118.9 . . ?
C6 C5 C4 121.9(4) . . ?
C6 C5 H5 119.0 . . ?
C4 C5 H5 119.0 . . ?
C5 C6 C7 116.8(4) . . ?
C5 C6 H6 121.6 . . ?
C7 C6 H6 121.6 . . ?
N2 C7 C2 106.4(3) . . ?
N2 C7 C6 131.6(4) . . ?
C2 C7 C6 121.9(4) . . ?
C8 N3 N4 107.4(3) . . ?
C8 N3 Os1 127.7(3) . . ?
N4 N3 Os1 124.8(2) . . ?
N3 N4 C14 110.8(3) . . ?
N3 N4 H4A 124.6 . . ?
C14 N4 H4A 124.6 . . ?
N3 C8 C9 110.1(3) . . ?
N3 C8 H8 124.9 . . ?
C9 C8 H8 124.9 . . ?
C14 C9 C8 105.0(3) . . ?
C14 C9 C10 119.5(4) . . ?
C8 C9 C10 135.5(4) . . ?
C11 C10 C9 117.9(4) . . ?
C11 C10 H10 121.1 . . ?
C9 C10 H10 121.1 . . ?
C10 C11 C12 121.6(4) . . ?
C10 C11 H11 119.2 . . ?
C12 C11 H11 119.2 . . ?
C13 C12 C11 121.9(4) . . ?
C13 C12 H12 119.0 . . ?
C11 C12 H12 119.0 . . ?
C12 C13 C14 116.8(4) . . ?
C12 C13 H13 121.6 . . ?
C14 C13 H13 121.6 . . ?
N4 C14 C13 131.0(4) . . ?
N4 C14 C9 106.7(3) . . ?
C13 C14 C9 122.2(4) . . ?
C1B O12 C1B 51.4(13) 2_655 . ?
C1A O12 HO12 125.2 . . ?
C1B O12 HO12 111.4 2_655 . ?
C1B O12 HO12 132.4 . . ?
O12 C1A H1AA 109.5 . . ?
O12 C1A H1AB 109.5 . . ?
H1AA C1A H1AB 109.5 . . ?
O12 C1A H1AC 109.5 . . ?
H1AA C1A H1AC 109.5 . . ?
H1AB C1A H1AC 109.5 . . ?
O12 C1A H1BA 82.9 . . ?
H1AA C1A H1BA 162.1 . . ?
H1AB C1A H1BA 53.0 . . ?
H1AC C1A H1BA 76.9 . . ?
O12 C1A H1BB 100.2 . . ?
H1AA C1A H1BB 119.8 . . ?
H1AB C1A H1BB 107.8 . . ?
H1BA C1A H1BB 68.5 . . ?
O12 C1A H1BC 133.1 . . ?
H1AA C1A H1BC 85.0 . . ?
H1AC C1A H1BC 106.6 . . ?
H1BA C1A H1BC 77.1 . . ?
H1BB C1A H1BC 110.7 . . ?
C1B C1B O12 64.3(7) 2_655 . ?
O12 C1B H1AA 81.1 . . ?
C1B C1B H1AB 79.7 2_655 . ?
O12 C1B H1AB 111.5 . . ?
H1AA C1B H1AB 72.1 . . ?
C1B C1B H1AC 80.8 2_655 . ?
O12 C1B H1AC 112.4 . . ?
H1AA C1B H1AC 72.3 . . ?
H1AB C1B H1AC 116.7 . . ?
C1B C1B H1BA 156.8 2_655 . ?
O12 C1B H1BA 110.3 . . ?
H1AA C1B H1BA 154.0 . . ?
H1AB C1B H1BA 82.0 . . ?
H1AC C1B H1BA 120.6 . . ?
C1B C1B H1BB 94.7 2_655 . ?
O12 C1B H1BB 110.8 . . ?
H1AA C1B H1BB 88.2 . . ?
H1AB C1B H1BB 129.2 . . ?
H1BA C1B H1BB 108.0 . . ?
C1B C1B H1BC 57.8 2_655 . ?
O12 C1B H1BC 111.0 . . ?
H1AA C1B H1BC 45.9 . . ?
H1AC C1B H1BC 92.5 . . ?
H1BA C1B H1BC 108.6 . . ?
H1BB C1B H1BC 108.1 . . ?
H2W2 Cl3 H1W2 90.6 . . ?
H2W2 Cl3 H2W3 81.7 . . ?
H1W2 Cl3 H2W3 129.7 . . ?
H2W2 Cl3 H1W3 148.0 . . ?
H1W2 Cl3 H1W3 100.2 . . ?
H2W3 Cl3 H1W3 68.1 . . ?
H2W2 O2W H1W2 108.0 . . ?
H2W3 O3W H1W3 144.8 . . ?

loop_
_geom_bond_atom_site_label_1
_geom_bond_atom_site_label_2
_geom_bond_distance
_geom_bond_site_symmetry_2
_geom_bond_publ_flag
Os1 N1 2.073(3) 7 ?
Os1 N1 2.073(3) . ?
Os1 N3 2.075(3) . ?
Os1 N3 2.075(3) 7 ?
Os1 Cl1 2.3477(9) . ?
Os1 Cl1 2.3477(9) 7 ?
N1 C1 1.320(5) . ?
N1 N2 1.347(4) . ?
N2 C7 1.378(5) . ?
N2 H2 0.8800 . ?
C1 C2 1.398(5) . ?
C1 H1 0.9500 . ?
C2 C7 1.387(6) . ?
C2 C3 1.397(6) . ?
C3 C4 1.381(7) . ?
C3 H3 0.9500 . ?
C4 C5 1.383(7) . ?
C4 H4 0.9500 . ?
C5 C6 1.359(6) . ?
C5 H5 0.9500 . ?
C6 C7 1.400(5) . ?
C6 H6 0.9500 . ?
N3 C8 1.331(5) . ?
N3 N4 1.350(4) . ?
N4 C14 1.361(5) . ?
N4 H4A 0.8800 . ?
C8 C9 1.407(5) . ?
C8 H8 0.9500 . ?
C9 C14 1.406(6) . ?
C9 C10 1.413(5) . ?
C10 C11 1.369(6) . ?
C10 H10 0.9500 . ?
C11 C12 1.411(7) . ?
C11 H11 0.9500 . ?
C12 C13 1.368(6) . ?
C12 H12 0.9500 . ?
C13 C14 1.404(5) . ?
C13 H13 0.9500 . ?
O12 C1A 1.403(14) . ?
O12 C1B 1.404(17) 2_655 ?
O12 C1B 1.404(17) . ?
O12 HO12 0.7965 . ?
C1A H1AA 0.9600 . ?
C1A H1AB 0.9601 . ?
C1A H1AC 0.9600 . ?
C1A H1BB 1.1458 . ?
C1A H1BC 0.7139 . ?
C1B C1B 1.22(3) 2_655 ?
C1B H1AB 0.9273 . ?
C1B H1AC 0.9145 . ?
C1B H1BA 0.9582 . ?
C1B H1BB 0.9596 . ?
C1B H1BC 0.9548 . ?
Cl3 H2W2 1.0500 . ?
Cl3 H1W2 0.9904 . ?
Cl3 H2W3 1.4469 . ?
Cl3 H1W3 1.2273 . ?
O2W H2W2 0.8980 . ?
O2W H1W2 0.8947 . ?
O3W H2W3 0.7987 . ?
O3W H1W3 0.7838 . ?

loop_
_geom_torsion_atom_site_label_1
_geom_torsion_atom_site_label_2
_geom_torsion_atom_site_label_3
_geom_torsion_atom_site_label_4
_geom_torsion
_geom_torsion_site_symmetry_1
_geom_torsion_site_symmetry_2
_geom_torsion_site_symmetry_3
_geom_torsion_site_symmetry_4
_geom_torsion_publ_flag
N3 Os1 N1 C1 57.4(3) . . . . ?
N3 Os1 N1 C1 -122.6(3) 7 . . . ?
Cl1 Os1 N1 C1 147.5(3) . . . . ?
Cl1 Os1 N1 C1 -32.5(3) 7 . . . ?
N3 Os1 N1 N2 -120.8(3) . . . . ?
N3 Os1 N1 N2 59.2(3) 7 . . . ?
Cl1 Os1 N1 N2 -30.7(3) . . . . ?
Cl1 Os1 N1 N2 149.3(3) 7 . . . ?
C1 N1 N2 C7 -0.4(4) . . . . ?
Os1 N1 N2 C7 178.1(2) . . . . ?
N2 N1 C1 C2 -0.3(4) . . . . ?
Os1 N1 C1 C2 -178.7(2) . . . . ?
N1 C1 C2 C7 0.8(4) . . . . ?
N1 C1 C2 C3 178.7(5) . . . . ?
C7 C2 C3 C4 -0.1(7) . . . . ?
C1 C2 C3 C4 -177.8(4) . . . . ?
C2 C3 C4 C5 0.2(7) . . . . ?
C3 C4 C5 C6 0.1(8) . . . . ?
C4 C5 C6 C7 -0.4(7) . . . . ?
N1 N2 C7 C2 0.8(4) . . . . ?
N1 N2 C7 C6 -178.1(4) . . . . ?
C3 C2 C7 N2 -179.2(4) . . . . ?
C1 C2 C7 N2 -1.0(4) . . . . ?
C3 C2 C7 C6 -0.2(6) . . . . ?
C1 C2 C7 C6 178.1(4) . . . . ?
C5 C6 C7 N2 179.2(4) . . . . ?
C5 C6 C7 C2 0.4(6) . . . . ?
N1 Os1 N3 C8 -114.9(3) 7 . . . ?
N1 Os1 N3 C8 65.1(3) . . . . ?
Cl1 Os1 N3 C8 -24.8(3) . . . . ?
Cl1 Os1 N3 C8 155.2(3) 7 . . . ?
N1 Os1 N3 N4 65.6(3) 7 . . . ?
N1 Os1 N3 N4 -114.4(3) . . . . ?
Cl1 Os1 N3 N4 155.7(3) . . . . ?
Cl1 Os1 N3 N4 -24.3(3) 7 . . . ?
C8 N3 N4 C14 0.7(4) . . . . ?
Os1 N3 N4 C14 -179.7(2) . . . . ?
N4 N3 C8 C9 -0.8(4) . . . . ?
Os1 N3 C8 C9 179.5(2) . . . . ?
N3 C8 C9 C14 0.7(4) . . . . ?
N3 C8 C9 C10 -177.3(4) . . . . ?
C14 C9 C10 C11 0.3(6) . . . . ?
C8 C9 C10 C11 178.0(4) . . . . ?
C9 C10 C11 C12 0.3(6) . . . . ?
C10 C11 C12 C13 -0.3(7) . . . . ?
C11 C12 C13 C14 -0.1(6) . . . . ?
N3 N4 C14 C13 178.5(4) . . . . ?
N3 N4 C14 C9 -0.2(4) . . . . ?
C12 C13 C14 N4 -177.8(4) . . . . ?
C12 C13 C14 C9 0.7(6) . . . . ?
C8 C9 C14 N4 -0.3(4) . . . . ?
C10 C9 C14 N4 178.1(3) . . . . ?
C8 C9 C14 C13 -179.1(4) . . . . ?
C10 C9 C14 C13 -0.7(6) . . . . ?
C1A O12 C1B C1B 0.000(5) . . . 2_655 ?
